data_2208997
loop_
_publ_author_name
'Neng-Fang She'
'Sheng-Li Hu'
'Hui-Zhen Guo'
'An-Xin Wu'

_publ_section_title
;6,9-Dibromo-2a,10b-diphenyl-2a,5,10,10b-tetrahydro-2<i>H</i>,3<i>H</i>-2,3,4a,10a-tetraazabenzo[<i>g</i>]cyclopenta[<i>cd</i>]azulene-1,4-dione
 monohydrate
;
_journal_coeditor_code SJ2032
_journal_issue 5
_journal_name_full 'Acta Crystallographica Section E'
_journal_page_first o1754
_journal_page_last o1755
_journal_paper_doi 10.1107/S1600536806011871
_journal_volume 62
_journal_year 2006
_chemical_formula_iupac 'C24 H18 Br2 N4 O2, H2 O'
_chemical_formula_moiety 'C24 H18 Br2 N4 O2, H2 O'
_chemical_formula_sum 'C24 H20 Br2 N4 O3'
_chemical_formula_weight 572.26
_chemical_name_systematic
;
6,9-Dibromo-2a,10b-diphenyl-2a,5,10,10b-tetrahydro-2H,3H-2,3,4a,
10a-tetraaza-benzo[g]cyclopenta[cd]azulene-1,4-dione hydrate
;
_space_group_IT_number 14
_symmetry_cell_setting monoclinic
_symmetry_space_group_name_Hall '-P 2ybc'
_symmetry_space_group_name_H-M 'P 1 21/c 1'
_atom_sites_solution_hydrogens geom
_atom_sites_solution_primary direct
_atom_sites_solution_secondary difmap
_audit_creation_method SHELXL-97
_cell_angle_alpha 90.00
_cell_angle_beta 106.539(3)
_cell_angle_gamma 90.00
_cell_formula_units_Z 4
_cell_length_a 13.066(2)
_cell_length_b 9.9260(15)
_cell_length_c 18.351(3)
_cell_measurement_reflns_used 3096
_cell_measurement_temperature 292(2)
_cell_measurement_theta_max 21.71
_cell_measurement_theta_min 2.32
_cell_volume 2281.5(6)
_computing_cell_refinement 'SAINT (Bruker, 1999)'
_computing_data_collection 'SMART (Bruker, 1997)'
_computing_data_reduction SAINT
_computing_molecular_graphics 'SHELXTL (Bruker, 2001)'
_computing_publication_material SHELXTL
_computing_structure_refinement 'SHELXL97 (Sheldrick, 1997)'
_computing_structure_solution 'SHELXS97 (Sheldrick, 1997)'
_diffrn_ambient_temperature 292(2)
_diffrn_measured_fraction_theta_full 0.985
_diffrn_measured_fraction_theta_max 0.985
_diffrn_measurement_device_type 'Bruker SMART 4K CCD area-detector'
_diffrn_measurement_method '\f and \w'
_diffrn_radiation_monochromator graphite
_diffrn_radiation_source 'fine-focus sealed tube'
_diffrn_radiation_type MoK\a
_diffrn_radiation_wavelength 0.71073
_diffrn_reflns_av_R_equivalents 0.0428
_diffrn_reflns_av_sigmaI/netI 0.0596
_diffrn_reflns_limit_h_max 16
_diffrn_reflns_limit_h_min -13
_diffrn_reflns_limit_k_max 12
_diffrn_reflns_limit_k_min -12
_diffrn_reflns_limit_l_max 23
_diffrn_reflns_limit_l_min -23
_diffrn_reflns_number 14118
_diffrn_reflns_theta_full 27.50
_diffrn_reflns_theta_max 27.50
_diffrn_reflns_theta_min 2.32
_diffrn_standards_number 0
_exptl_absorpt_coefficient_mu 3.588
_exptl_absorpt_correction_T_max 0.5339
_exptl_absorpt_correction_T_min 0.4124
_exptl_absorpt_correction_type multi-scan
_exptl_absorpt_process_details '(SADABS; Sheldrick 1997)'
_exptl_crystal_colour colorless
_exptl_crystal_density_diffrn 1.666
_exptl_crystal_density_method 'not measured'
_exptl_crystal_description prism
_exptl_crystal_F_000 1144
_exptl_crystal_size_max 0.30
_exptl_crystal_size_mid 0.20
_exptl_crystal_size_min 0.20
_refine_diff_density_max 0.677
_refine_diff_density_min -0.556
_refine_ls_extinction_method none
_refine_ls_goodness_of_fit_ref 1.054
_refine_ls_hydrogen_treatment mixed
_refine_ls_matrix_type full
_refine_ls_number_parameters 306
_refine_ls_number_reflns 5151
_refine_ls_number_restraints 51
_refine_ls_restrained_S_all 1.796
_refine_ls_R_factor_all 0.0946
_refine_ls_R_factor_gt 0.0526
_refine_ls_shift/su_max 0.000
_refine_ls_shift/su_mean 0.000
_refine_ls_structure_factor_coef Fsqd
_refine_ls_weighting_details 'calc w=1/[\s^2^(Fo^2^)+(0.0625P)^2^] where P=(Fo^2^+2Fc^2^)/3'
_refine_ls_weighting_scheme calc
_refine_ls_wR_factor_gt 0.1240
_refine_ls_wR_factor_ref 0.1363
_reflns_number_gt 3218
_reflns_number_total 5151
_reflns_threshold_expression I>2\s(I)
_cod_data_source_file sj2032.cif
_cod_data_source_block I
_cod_depositor_comments
;
The following automatic conversions were performed:
'_symmetry_cell_setting' value 'Monoclinic' changed to 'monoclinic'
according to '/home/saulius/struct/CIF-dictionaries/cif_core.dic'
dictionary named 'cif_core.dic' version 2.4.1 from 2010-06-29.

Automatic conversion script
Id: cif_fix_enum 1527 2010-12-29 10:47:43Z saulius 

The following automatic conversions were performed:

'_symmetry_cell_setting' value 'Monoclinic' changed to 'monoclinic'
according to /home/saulius/struct/CIF-dictionaries/cif_core.dic
dictionary named 'cif_core.dic' version 2.4.1 from 2010-06-29.

Automatic conversion script
Id: cif_fix_values 1715 2011-07-08 13:25:40Z adriana 
;
_cod_original_sg_symbol_H-M 'P 21/c'
_cod_database_code 2208997
_cod_database_fobs_code 2208997

loop_
_symmetry_equiv_pos_as_xyz
'x, y, z'
'-x, y+1/2, -z+1/2'
'-x, -y, -z'
'x, -y-1/2, z-1/2'

loop_
_atom_site_type_symbol
_atom_site_label
_atom_site_fract_x
_atom_site_fract_y
_atom_site_fract_z
_atom_site_U_iso_or_equiv
_atom_site_adp_type
_atom_site_calc_flag
_atom_site_refinement_flags
_atom_site_occupancy
Br Br1 0.11556(7) 0.73670(9) 0.39639(5) 0.0716(4) Uani d . 1
Br Br2 -0.03296(7) 0.10457(10) 0.37718(5) 0.0776(4) Uani d . 1
C C1 0.1132(5) 0.4707(7) 0.4607(3) 0.0365(15) Uani d . 1
C C2 0.0761(5) 0.5518(8) 0.3963(4) 0.0484(18) Uani d . 1
C C3 0.0064(6) 0.5019(10) 0.3297(4) 0.061(2) Uani d . 1
H H3 -0.0190 0.5582 0.2880 0.073 Uiso calc R 1
C C4 -0.0246(6) 0.3701(10) 0.3258(4) 0.062(2) Uani d . 1
H H4 -0.0710 0.3361 0.2813 0.075 Uiso calc R 1
C C5 0.0135(5) 0.2873(8) 0.3883(4) 0.0485(18) Uani d . 1
C C6 0.0829(4) 0.3355(7) 0.4559(3) 0.0369(15) Uani d . 1
C C7 0.1197(5) 0.2437(6) 0.5247(4) 0.0363(14) Uani d . 1
H H7A 0.0893 0.2759 0.5640 0.044 Uiso calc R 1
H H7B 0.0919 0.1539 0.5104 0.044 Uiso calc R 1
C C8 0.1812(4) 0.5298(6) 0.5352(3) 0.0347(14) Uani d . 1
H H8A 0.1915 0.6250 0.5277 0.042 Uiso calc R 1
H H8B 0.1421 0.5221 0.5727 0.042 Uiso calc R 1
C C9 0.2955(5) 0.1307(6) 0.5429(3) 0.0346(14) Uani d . 1
C C10 0.3638(5) 0.4824(6) 0.5300(3) 0.0340(14) Uani d . 1
C C11 0.2964(4) 0.3401(6) 0.6051(3) 0.0283(12) Uani d . 1
C C12 0.2688(4) 0.3493(6) 0.6797(3) 0.0321(13) Uani d . 1
C C13 0.2240(5) 0.2414(7) 0.7077(4) 0.0437(16) Uani d . 1
H H13 0.2035 0.1646 0.6781 0.052 Uiso calc R 1
C C14 0.2096(6) 0.2479(9) 0.7798(4) 0.060(2) Uani d U 1
H H14 0.1810 0.1746 0.7989 0.072 Uiso calc R 1
C C15 0.2371(6) 0.3603(10) 0.8222(4) 0.069(2) Uani d U 1
H H15 0.2269 0.3635 0.8703 0.083 Uiso calc R 1
C C16 0.2797(6) 0.4699(9) 0.7961(4) 0.063(2) Uani d U 1
H H16 0.2979 0.5468 0.8260 0.075 Uiso calc R 1
C C17 0.2954(5) 0.4647(7) 0.7231(4) 0.0450(16) Uani d . 1
H H17 0.3236 0.5386 0.7043 0.054 Uiso calc R 1
C C18 0.4156(4) 0.2943(6) 0.6099(3) 0.0314(13) Uani d . 1
C C19 0.4986(5) 0.3037(7) 0.6861(4) 0.0382(15) Uani d . 1
C C20 0.4872(6) 0.2300(8) 0.7464(4) 0.058(2) Uani d . 1
H H20 0.4310 0.1693 0.7393 0.069 Uiso calc R 1
C C21 0.5589(8) 0.2451(10) 0.8182(5) 0.074(3) Uani d U 1
H H21 0.5476 0.1987 0.8593 0.089 Uiso calc R 1
C C22 0.6447(9) 0.3264(10) 0.8289(5) 0.087(3) Uani d U 1
H H22 0.6928 0.3358 0.8769 0.104 Uiso calc R 1
C C23 0.6598(8) 0.3942(10) 0.7687(6) 0.098(4) Uani d U 1
H H23 0.7205 0.4471 0.7753 0.118 Uiso calc R 1
C C24 0.5863(6) 0.3859(8) 0.6972(5) 0.065(2) Uani d . 1
H H24 0.5964 0.4360 0.6570 0.078 Uiso calc R 1
N N1 0.2351(4) 0.2352(5) 0.5563(3) 0.0314(11) Uani d . 1
N N2 0.2860(4) 0.4671(5) 0.5661(3) 0.0302(11) Uani d . 1
N N3 0.3992(4) 0.1563(5) 0.5825(3) 0.0368(12) Uani d . 1
H H3C 0.4493 0.0972 0.5904 0.044 Uiso calc R 1
N N4 0.4358(4) 0.3848(5) 0.5532(3) 0.0381(13) Uani d . 1
H H4A 0.4902 0.3760 0.5359 0.046 Uiso calc R 1
O O1 0.2612(3) 0.0326(4) 0.5041(2) 0.0448(11) Uani d . 1
O O2 0.3659(3) 0.5750(4) 0.4854(3) 0.0448(11) Uani d . 1
O O3 0.4032(4) 0.8572(6) 0.4646(4) 0.0690(14) Uani d DU 1
H H3B 0.362(4) 0.919(4) 0.476(3) 0.0500(18) Uiso d DU 1
H H3A 0.380(5) 0.779(3) 0.472(4) 0.0500(18) Uiso d DU 1

loop_
_atom_site_aniso_label
_atom_site_aniso_U_11
_atom_site_aniso_U_22
_atom_site_aniso_U_33
_atom_site_aniso_U_12
_atom_site_aniso_U_13
_atom_site_aniso_U_23
Br1 0.0554(5) 0.0762(6) 0.0875(7) 0.0164(4) 0.0272(5) 0.0447(5)
Br2 0.0617(6) 0.0907(7) 0.0696(6) -0.0180(5) 0.0013(4) -0.0267(5)
C1 0.028(3) 0.051(4) 0.037(3) 0.010(3) 0.019(3) 0.005(3)
C2 0.037(4) 0.069(5) 0.046(4) 0.019(3) 0.022(3) 0.018(4)
C3 0.048(4) 0.100(7) 0.037(4) 0.026(4) 0.016(3) 0.015(4)
C4 0.042(4) 0.102(7) 0.037(4) 0.021(4) 0.002(3) -0.009(4)
C5 0.031(4) 0.070(5) 0.043(4) 0.009(3) 0.010(3) -0.009(4)
C6 0.023(3) 0.055(4) 0.035(3) 0.010(3) 0.012(3) -0.002(3)
C7 0.027(3) 0.041(4) 0.042(3) -0.004(3) 0.011(3) -0.003(3)
C8 0.029(3) 0.039(4) 0.040(3) 0.010(3) 0.015(3) 0.008(3)
C9 0.043(4) 0.036(4) 0.028(3) 0.007(3) 0.014(3) 0.006(3)
C10 0.030(3) 0.038(4) 0.036(3) 0.000(3) 0.013(3) 0.001(3)
C11 0.023(3) 0.030(3) 0.033(3) 0.000(2) 0.010(2) 0.002(2)
C12 0.025(3) 0.043(4) 0.029(3) 0.006(3) 0.009(2) 0.004(3)
C13 0.040(4) 0.052(4) 0.041(4) 0.001(3) 0.015(3) 0.006(3)
C14 0.057(5) 0.083(6) 0.048(4) -0.005(4) 0.028(4) 0.019(4)
C15 0.059(5) 0.116(7) 0.038(4) 0.001(5) 0.025(4) 0.006(5)
C16 0.061(5) 0.087(6) 0.040(4) 0.001(4) 0.014(4) -0.019(4)
C17 0.043(4) 0.053(4) 0.041(4) 0.000(3) 0.014(3) -0.001(3)
C18 0.027(3) 0.036(3) 0.036(3) 0.005(2) 0.016(3) 0.005(3)
C19 0.030(3) 0.043(4) 0.040(4) 0.009(3) 0.007(3) 0.000(3)
C20 0.039(4) 0.083(6) 0.049(4) 0.011(4) 0.009(3) 0.022(4)
C21 0.079(6) 0.097(7) 0.044(4) 0.039(5) 0.014(4) 0.015(4)
C22 0.107(8) 0.070(6) 0.057(5) 0.026(6) -0.019(5) -0.019(5)
C23 0.081(6) 0.070(6) 0.105(7) -0.019(5) -0.037(6) -0.005(6)
C24 0.059(5) 0.056(5) 0.065(5) -0.008(4) -0.006(4) 0.003(4)
N1 0.027(3) 0.035(3) 0.033(3) 0.002(2) 0.009(2) -0.001(2)
N2 0.024(2) 0.035(3) 0.035(3) 0.005(2) 0.014(2) 0.005(2)
N3 0.030(3) 0.035(3) 0.045(3) 0.010(2) 0.009(2) 0.001(2)
N4 0.030(3) 0.047(3) 0.044(3) 0.010(2) 0.021(2) 0.015(2)
O1 0.048(3) 0.040(3) 0.046(3) 0.005(2) 0.012(2) -0.010(2)
O2 0.042(3) 0.046(3) 0.054(3) 0.008(2) 0.026(2) 0.022(2)
O3 0.0637(17) 0.0547(18) 0.1056(18) 0.0114(11) 0.0516(13) 0.0077(11)

loop_
_atom_type_symbol
_atom_type_description
_atom_type_scat_dispersion_real
_atom_type_scat_dispersion_imag
_atom_type_scat_source
C C 0.0033 0.0016 'International Tables Vol C Tables 4.2.6.8 and 6.1.1.4'
H H 0.0000 0.0000 'International Tables Vol C Tables 4.2.6.8 and 6.1.1.4'
N N 0.0061 0.0033 'International Tables Vol C Tables 4.2.6.8 and 6.1.1.4'
O O 0.0106 0.0060 'International Tables Vol C Tables 4.2.6.8 and 6.1.1.4'
Br Br -0.2901 2.4595 'International Tables Vol C Tables 4.2.6.8 and 6.1.1.4'

loop_
_geom_angle_atom_site_label_1
_geom_angle_atom_site_label_2
_geom_angle_atom_site_label_3
_geom_angle
_geom_angle_publ_flag
C6 C1 C2 118.5(6) ?
C6 C1 C8 120.7(5) ?
C2 C1 C8 120.7(6) ?
C3 C2 C1 121.3(7) ?
C3 C2 Br1 116.9(6) ?
C1 C2 Br1 121.7(5) ?
C4 C3 C2 119.9(7) ?
C4 C3 H3 120.0 ?
C2 C3 H3 120.0 ?
C3 C4 C5 119.5(7) ?
C3 C4 H4 120.2 ?
C5 C4 H4 120.2 ?
C4 C5 C6 121.5(7) ?
C4 C5 Br2 116.6(6) ?
C6 C5 Br2 121.9(5) ?
C1 C6 C5 119.1(6) ?
C1 C6 C7 120.5(5) ?
C5 C6 C7 120.3(6) ?
N1 C7 C6 114.4(5) yes
N1 C7 H7A 108.7 ?
C6 C7 H7A 108.7 ?
N1 C7 H7B 108.7 ?
C6 C7 H7B 108.7 ?
H7A C7 H7B 107.6 ?
N2 C8 C1 115.3(5) ?
N2 C8 H8A 108.5 ?
C1 C8 H8A 108.5 ?
N2 C8 H8B 108.5 ?
C1 C8 H8B 108.5 ?
H8A C8 H8B 107.5 ?
O1 C9 N3 127.3(6) ?
O1 C9 N1 125.3(6) ?
N3 C9 N1 107.4(5) ?
O2 C10 N4 127.2(5) yes
O2 C10 N2 124.2(5) ?
N4 C10 N2 108.6(5) ?
N2 C11 N1 111.4(4) ?
N2 C11 C12 112.6(5) ?
N1 C11 C12 111.6(5) ?
N2 C11 C18 103.3(4) ?
N1 C11 C18 100.8(4) ?
C12 C11 C18 116.4(4) ?
C17 C12 C13 119.4(6) ?
C17 C12 C11 119.0(5) ?
C13 C12 C11 121.5(6) ?
C12 C13 C14 120.2(7) ?
C12 C13 H13 119.9 ?
C14 C13 H13 119.9 ?
C15 C14 C13 120.0(7) ?
C15 C14 H14 120.0 ?
C13 C14 H14 120.0 ?
C14 C15 C16 121.6(7) ?
C14 C15 H15 119.2 ?
C16 C15 H15 119.2 ?
C15 C16 C17 119.1(7) ?
C15 C16 H16 120.5 ?
C17 C16 H16 120.5 ?
C12 C17 C16 119.7(7) ?
C12 C17 H17 120.1 ?
C16 C17 H17 120.1 ?
N3 C18 N4 111.9(5) yes
N3 C18 C19 112.0(5) ?
N4 C18 C19 113.3(5) ?
N3 C18 C11 101.7(4) ?
N4 C18 C11 99.0(4) ?
C19 C18 C11 117.8(4) yes
C20 C19 C24 118.4(7) ?
C20 C19 C18 120.0(6) ?
C24 C19 C18 121.6(6) ?
C19 C20 C21 120.6(8) ?
C19 C20 H20 119.7 ?
C21 C20 H20 119.7 ?
C22 C21 C20 120.6(9) ?
C22 C21 H21 119.7 ?
C20 C21 H21 119.7 ?
C21 C22 C23 119.1(8) ?
C21 C22 H22 120.4 ?
C23 C22 H22 120.4 ?
C22 C23 C24 121.2(9) ?
C22 C23 H23 119.4 ?
C24 C23 H23 119.4 ?
C19 C24 C23 119.9(9) ?
C19 C24 H24 120.0 ?
C23 C24 H24 120.0 ?
C9 N1 C7 123.9(5) ?
C9 N1 C11 114.1(5) ?
C7 N1 C11 122.0(4) ?
C10 N2 C11 111.1(4) ?
C10 N2 C8 120.5(5) ?
C11 N2 C8 120.7(4) ?
C9 N3 C18 112.6(5) ?
C9 N3 H3C 123.7 ?
C18 N3 H3C 123.7 ?
C10 N4 C18 114.9(5) ?
C10 N4 H4A 122.5 ?
C18 N4 H4A 122.5 ?
H3B O3 H3A 109(4) ?

loop_
_geom_bond_atom_site_label_1
_geom_bond_atom_site_label_2
_geom_bond_distance
_geom_bond_publ_flag
Br1 C2 1.906(8) ?
Br2 C5 1.905(8) ?
C1 C6 1.395(9) ?
C1 C2 1.397(8) ?
C1 C8 1.521(8) yes
C2 C3 1.391(10) ?
C3 C4 1.366(11) ?
C3 H3 0.9300 ?
C4 C5 1.384(10) ?
C4 H4 0.9300 ?
C5 C6 1.396(9) ?
C6 C7 1.520(9) yes
C7 N1 1.455(7) ?
C7 H7A 0.9700 ?
C7 H7B 0.9700 ?
C8 N2 1.463(7) ?
C8 H8A 0.9700 ?
C8 H8B 0.9700 ?
C9 O1 1.214(7) ?
C9 N3 1.367(8) yes
C9 N1 1.368(7) ?
C10 O2 1.236(7) yes
C10 N4 1.333(7) yes
C10 N2 1.371(7) ?
C11 N2 1.437(7) ?
C11 N1 1.455(7) ?
C11 C12 1.515(8) ?
C11 C18 1.600(7) ?
C12 C17 1.382(9) ?
C12 C13 1.387(9) ?
C13 C14 1.391(10) ?
C13 H13 0.9300 ?
C14 C15 1.349(11) ?
C14 H14 0.9300 ?
C15 C16 1.369(11) ?
C15 H15 0.9300 ?
C16 C17 1.413(9) ?
C16 H16 0.9300 ?
C17 H17 0.9300 ?
C18 N3 1.453(8) ?
C18 N4 1.456(7) ?
C18 C19 1.509(8) yes
C19 C20 1.371(10) ?
C19 C24 1.373(10) ?
C20 C21 1.390(11) ?
C20 H20 0.9300 ?
C21 C22 1.350(13) ?
C21 H21 0.9300 ?
C22 C23 1.355(14) ?
C22 H22 0.9300 ?
C23 C24 1.390(12) ?
C23 H23 0.9300 ?
C24 H24 0.9300 ?
N3 H3C 0.8600 ?
N4 H4A 0.8600 ?
O3 H3B 0.88(5) ?
O3 H3A 0.86(4) ?

loop_
_geom_hbond_atom_site_label_D
_geom_hbond_atom_site_label_H
_geom_hbond_atom_site_label_A
_geom_hbond_site_symmetry_A
_geom_hbond_distance_DH
_geom_hbond_distance_HA
_geom_hbond_distance_DA
_geom_hbond_angle_DHA
C15 H15 O1 4_566 0.93 2.58 3.432(9) 152
N4 H4A O2 3_666 0.86 2.08 2.901(6) 158
N3 H3C O3 3_666 0.86 2.46 2.950(7) 117
O3 H3B O1 1_565 0.88(5) 1.91(5) 2.786(6) 171(5)

loop_
_geom_torsion_atom_site_label_1
_geom_torsion_atom_site_label_2
_geom_torsion_atom_site_label_3
_geom_torsion_atom_site_label_4
_geom_torsion
_geom_torsion_publ_flag
C6 C1 C2 C3 3.0(9) ?
C8 C1 C2 C3 -174.4(5) ?
C6 C1 C2 Br1 -178.5(4) ?
C8 C1 C2 Br1 4.0(7) ?
C1 C2 C3 C4 -1.9(10) ?
Br1 C2 C3 C4 179.7(5) ?
C2 C3 C4 C5 0.2(10) ?
C3 C4 C5 C6 0.2(10) ?
C3 C4 C5 Br2 -179.4(5) ?
C2 C1 C6 C5 -2.6(8) ?
C8 C1 C6 C5 174.9(5) ?
C2 C1 C6 C7 -179.0(5) ?
C8 C1 C6 C7 -1.5(8) ?
C4 C5 C6 C1 1.0(9) ?
Br2 C5 C6 C1 -179.4(4) ?
C4 C5 C6 C7 177.4(6) ?
Br2 C5 C6 C7 -3.0(8) yes
C1 C6 C7 N1 -57.5(7) ?
C5 C6 C7 N1 126.1(6) ?
C6 C1 C8 N2 60.3(7) ?
C2 C1 C8 N2 -122.3(6) ?
N2 C11 C12 C17 -35.8(7) ?
N1 C11 C12 C17 -161.9(5) ?
C18 C11 C12 C17 83.1(7) ?
N2 C11 C12 C13 148.4(6) ?
N1 C11 C12 C13 22.3(7) ?
C18 C11 C12 C13 -92.6(7) ?
C17 C12 C13 C14 -2.3(10) ?
C11 C12 C13 C14 173.4(6) ?
C12 C13 C14 C15 1.5(11) ?
C13 C14 C15 C16 -0.2(13) ?
C14 C15 C16 C17 -0.2(13) ?
C13 C12 C17 C16 1.9(10) ?
C11 C12 C17 C16 -174.0(6) ?
C15 C16 C17 C12 -0.6(11) ?
N2 C11 C18 N3 -130.9(4) ?
N1 C11 C18 N3 -15.7(5) ?
C12 C11 C18 N3 105.2(5) ?
N2 C11 C18 N4 -16.2(5) ?
N1 C11 C18 N4 99.1(5) ?
C12 C11 C18 N4 -140.1(5) ?
N2 C11 C18 C19 106.2(6) ?
N1 C11 C18 C19 -138.5(5) ?
C12 C11 C18 C19 -17.7(7) ?
N3 C18 C19 C20 -55.9(7) ?
N4 C18 C19 C20 176.4(6) ?
C11 C18 C19 C20 61.6(8) ?
N3 C18 C19 C24 124.7(7) ?
N4 C18 C19 C24 -3.1(8) ?
C11 C18 C19 C24 -117.9(7) ?
C24 C19 C20 C21 4.2(11) ?
C18 C19 C20 C21 -175.3(6) ?
C19 C20 C21 C22 -4.1(13) ?
C20 C21 C22 C23 0.5(14) ?
C21 C22 C23 C24 2.9(15) ?
C20 C19 C24 C23 -0.9(12) ?
C18 C19 C24 C23 178.6(7) ?
C22 C23 C24 C19 -2.7(15) ?
O1 C9 N1 C7 -0.8(9) ?
N3 C9 N1 C7 -179.1(5) ?
O1 C9 N1 C11 179.8(5) ?
N3 C9 N1 C11 1.5(6) ?
C6 C7 N1 C9 -100.4(6) ?
C6 C7 N1 C11 79.0(7) ?
N2 C11 N1 C9 118.4(5) ?
C12 C11 N1 C9 -114.9(5) ?
C18 C11 N1 C9 9.4(6) ?
N2 C11 N1 C7 -61.0(6) ?
C12 C11 N1 C7 65.7(7) ?
C18 C11 N1 C7 -170.0(5) ?
O2 C10 N2 C11 171.3(6) ?
N4 C10 N2 C11 -10.6(6) ?
O2 C10 N2 C8 21.8(9) ?
N4 C10 N2 C8 -160.2(5) ?
N1 C11 N2 C10 -90.4(5) ?
C12 C11 N2 C10 143.4(5) ?
C18 C11 N2 C10 17.1(6) ?
N1 C11 N2 C8 59.1(6) ?
C12 C11 N2 C8 -67.1(6) ?
C18 C11 N2 C8 166.6(5) ?
C1 C8 N2 C10 68.6(7) ?
C1 C8 N2 C11 -78.1(6) ?
O1 C9 N3 C18 168.2(6) yes
N1 C9 N3 C18 -13.6(6) ?
N4 C18 N3 C9 -86.3(6) ?
C19 C18 N3 C9 145.2(5) ?
C11 C18 N3 C9 18.5(6) ?
O2 C10 N4 C18 176.2(6) ?
N2 C10 N4 C18 -1.7(7) ?
N3 C18 N4 C10 118.1(6) ?
C19 C18 N4 C10 -114.1(6) ?
C11 C18 N4 C10 11.5(6) ?
